data_4072916
loop_
_publ_author_name
'Perrotin, Philippe'
'Shapiro, Pamela J.'
'Williams, Mark'
'Twamley, Brendan'

_publ_section_title
;
 In Search of a Versatile Pathway toansa-Chromocene Complexes. Synthesis
 and Characterization of the Highly Unstableansa-Chromocene Carbonyl
 Complex Me2C(C5H4)2CrCO
;
_journal_issue 7
_journal_name_full Organometallics
_journal_page_first 1823
_journal_paper_doi 10.1021/om061136u
_journal_volume 26
_journal_year 2007
_chemical_formula_moiety 'C14 H14 Cr O'
_chemical_formula_sum 'C14 H14 Cr O'
_chemical_formula_weight 250.25
_chemical_name_common 'Mono-bridged ansa chromocene carbonyl'
_chemical_name_systematic
; 
 ? 
;
_space_group_IT_number 14
_symmetry_cell_setting monoclinic
_symmetry_space_group_name_Hall '-P 2ybc'
_symmetry_space_group_name_H-M 'P 1 21/c 1'
_atom_sites_solution_hydrogens geom
_atom_sites_solution_primary direct
_atom_sites_solution_secondary difmap
_audit_creation_method SHELXL-97
_cell_angle_alpha 90.00
_cell_angle_beta 115.549(1)
_cell_angle_gamma 90.00
_cell_formula_units_Z 4
_cell_length_a 12.8735(6)
_cell_length_b 8.3211(4)
_cell_length_c 11.1528(5)
_cell_measurement_reflns_used 7862
_cell_measurement_temperature 87(2)
_cell_measurement_theta_max 30.01
_cell_measurement_theta_min 3.01
_cell_volume 1077.88(9)
_computing_cell_refinement 'Bruker SAINT+ v. 6.45a'
_computing_data_collection 'Bruker SMART v. 5.626'
_computing_data_reduction 'Bruker SAINT+ v. 6.45a'
_computing_molecular_graphics 'XP, Bruker SHELXTL v. 6.12'
_computing_publication_material 'XCIF, Bruker SHELXTL v. 6.12'
_computing_structure_refinement 'XL, Bruker SHELXTL v. 6.12'
_computing_structure_solution 'XS, Bruker SHELXTL v. 6.12'
_diffrn_ambient_temperature 87(2)
_diffrn_detector_area_resol_mean 8.3
_diffrn_measured_fraction_theta_full 1.000
_diffrn_measured_fraction_theta_max 1.000
_diffrn_measurement_device_type 'Bruker/Siemens SMART APEX'
_diffrn_measurement_method '\w scans'
_diffrn_radiation_monochromator graphite
_diffrn_radiation_source 'normal-focus sealed tube'
_diffrn_radiation_type MoK\a
_diffrn_radiation_wavelength 0.71073
_diffrn_reflns_av_R_equivalents 0.0302
_diffrn_reflns_av_sigmaI/netI 0.0205
_diffrn_reflns_limit_h_max 15
_diffrn_reflns_limit_h_min -15
_diffrn_reflns_limit_k_max 9
_diffrn_reflns_limit_k_min -9
_diffrn_reflns_limit_l_max 13
_diffrn_reflns_limit_l_min -13
_diffrn_reflns_number 16506
_diffrn_reflns_theta_full 25.25
_diffrn_reflns_theta_max 25.25
_diffrn_reflns_theta_min 1.75
_diffrn_standards_number 0
_exptl_absorpt_coefficient_mu 1.032
_exptl_absorpt_correction_T_max 0.9502
_exptl_absorpt_correction_T_min 0.7139
_exptl_absorpt_correction_type multi-scan
_exptl_absorpt_process_details 'SADABS; Bruker, 2004'
_exptl_crystal_colour orange
_exptl_crystal_density_diffrn 1.542
_exptl_crystal_density_method 'not measured'
_exptl_crystal_description plate
_exptl_crystal_F_000 520
_exptl_crystal_size_max 0.35
_exptl_crystal_size_mid 0.22
_exptl_crystal_size_min 0.05
_refine_diff_density_max 0.365
_refine_diff_density_min -0.252
_refine_diff_density_rms 0.060
_refine_ls_extinction_method none
_refine_ls_goodness_of_fit_ref 1.066
_refine_ls_hydrogen_treatment constr
_refine_ls_matrix_type full
_refine_ls_number_parameters 147
_refine_ls_number_reflns 1958
_refine_ls_number_restraints 0
_refine_ls_restrained_S_all 1.066
_refine_ls_R_factor_all 0.0337
_refine_ls_R_factor_gt 0.0303
_refine_ls_shift/su_max 0.000
_refine_ls_shift/su_mean 0.000
_refine_ls_structure_factor_coef Fsqd
_refine_ls_weighting_details 'calc w=1/[\s^2^(Fo^2^)+(0.0377P)^2^+1.0512P] where P=(Fo^2^+2Fc^2^)/3'
_refine_ls_weighting_scheme calc
_refine_ls_wR_factor_gt 0.0755
_refine_ls_wR_factor_ref 0.0773
_reflns_number_gt 1802
_reflns_number_total 1958
_reflns_threshold_expression I>2\s(I)
_cod_data_source_file om061136usi20061217_102357.cif
_cod_data_source_block bt761
_cod_depositor_comments
;
The following automatic conversions were performed:

'_symmetry_cell_setting' value 'Monoclinic' changed to 'monoclinic'
according to /home/saulius/struct/CIF-dictionaries/cif_core.dic
dictionary named 'cif_core.dic' version 2.4.1 from 2010-06-29.

Automatic conversion script
Id: cif_fix_values 1715 2011-07-08 13:25:40Z adriana 
;
_cod_original_sg_symbol_H-M P2(1)/c
_cod_database_code 4072916

loop_
_symmetry_equiv_pos_as_xyz
'x, y, z'
'-x, y+1/2, -z+1/2'
'-x, -y, -z'
'x, -y-1/2, z-1/2'

loop_
_atom_site_label
_atom_site_type_symbol
_atom_site_fract_x
_atom_site_fract_y
_atom_site_fract_z
_atom_site_U_iso_or_equiv
_atom_site_adp_type
_atom_site_occupancy
_atom_site_symmetry_multiplicity
_atom_site_calc_flag
_atom_site_refinement_flags
C1 C 0.10518(17) 0.0824(2) 0.3302(2) 0.0152(4) Uani 1 1 d .
H1 H 0.0991 0.0733 0.2425 0.018 Uiso 1 1 calc R
C2 C 0.03649(17) 0.1802(3) 0.3701(2) 0.0187(5) Uani 1 1 d .
H2 H -0.0249 0.2471 0.3135 0.022 Uiso 1 1 calc R
C3 C 0.07461(17) 0.1618(2) 0.5101(2) 0.0179(4) Uani 1 1 d .
H3 H 0.0431 0.2147 0.5623 0.021 Uiso 1 1 calc R
C4 C 0.16671(17) 0.0523(2) 0.5574(2) 0.0142(4) Uani 1 1 d .
H4 H 0.2087 0.0193 0.6471 0.017 Uiso 1 1 calc R
C5 C 0.18619(17) -0.0012(2) 0.44563(19) 0.0127(4) Uani 1 1 d .
C6 C 0.30295(17) -0.0609(2) 0.45855(19) 0.0128(4) Uani 1 1 d .
C7 C 0.35716(16) 0.1066(2) 0.48011(19) 0.0120(4) Uani 1 1 d .
C8 C 0.32774(17) 0.2244(2) 0.3753(2) 0.0144(4) Uani 1 1 d .
H8 H 0.2998 0.2023 0.2831 0.017 Uiso 1 1 calc R
C9 C 0.34798(17) 0.3784(3) 0.4346(2) 0.0152(4) Uani 1 1 d .
H9 H 0.3373 0.4779 0.3890 0.018 Uiso 1 1 calc R
C10 C 0.38732(16) 0.3590(2) 0.5748(2) 0.0144(4) Uani 1 1 d .
H10 H 0.4071 0.4435 0.6381 0.017 Uiso 1 1 calc R
C11 C 0.39175(16) 0.1940(2) 0.60315(19) 0.0120(4) Uani 1 1 d .
H11 H 0.4137 0.1479 0.6886 0.014 Uiso 1 1 calc R
C12 C 0.36380(18) -0.1712(2) 0.5771(2) 0.0163(4) Uani 1 1 d .
H12A H 0.3192 -0.2703 0.5646 0.024 Uiso 1 1 calc R
H12B H 0.3707 -0.1170 0.6583 0.024 Uiso 1 1 calc R
H12C H 0.4407 -0.1973 0.5850 0.024 Uiso 1 1 calc R
C13 C 0.29542(18) -0.1417(2) 0.3321(2) 0.0171(4) Uani 1 1 d .
H13A H 0.3730 -0.1691 0.3429 0.026 Uiso 1 1 calc R
H13B H 0.2592 -0.0681 0.2568 0.026 Uiso 1 1 calc R
H13C H 0.2492 -0.2398 0.3155 0.026 Uiso 1 1 calc R
C14 C 0.15631(17) 0.4517(3) 0.47786(19) 0.0158(4) Uani 1 1 d .
Cr1 Cr 0.21785(3) 0.24890(4) 0.47240(3) 0.01087(13) Uani 1 1 d .
O1 O 0.11733(13) 0.57636(18) 0.48074(15) 0.0236(4) Uani 1 1 d .

loop_
_atom_site_aniso_label
_atom_site_aniso_U_11
_atom_site_aniso_U_22
_atom_site_aniso_U_33
_atom_site_aniso_U_23
_atom_site_aniso_U_13
_atom_site_aniso_U_12
C1 0.0121(9) 0.0142(10) 0.0158(10) -0.0020(8) 0.0025(8) -0.0028(8)
C2 0.0085(9) 0.0143(11) 0.0274(12) -0.0016(9) 0.0021(8) -0.0011(8)
C3 0.0138(10) 0.0154(11) 0.0290(12) -0.0068(9) 0.0134(9) -0.0042(8)
C4 0.0148(10) 0.0125(10) 0.0171(10) -0.0018(8) 0.0087(8) -0.0046(8)
C5 0.0117(9) 0.0107(10) 0.0155(9) -0.0013(8) 0.0057(8) -0.0020(8)
C6 0.0124(10) 0.0133(10) 0.0126(9) 0.0007(8) 0.0052(8) 0.0009(8)
C7 0.0088(9) 0.0164(10) 0.0118(9) 0.0019(8) 0.0056(7) 0.0029(8)
C8 0.0139(10) 0.0168(10) 0.0150(10) 0.0005(8) 0.0084(8) -0.0007(8)
C9 0.0139(10) 0.0150(10) 0.0183(10) 0.0025(8) 0.0084(8) -0.0011(8)
C10 0.0104(9) 0.0156(10) 0.0168(10) -0.0020(8) 0.0056(8) -0.0005(8)
C11 0.0077(9) 0.0161(10) 0.0113(9) -0.0003(8) 0.0033(7) 0.0009(8)
C12 0.0164(10) 0.0143(10) 0.0178(10) 0.0026(8) 0.0072(8) 0.0007(8)
C13 0.0183(10) 0.0163(10) 0.0176(10) -0.0029(8) 0.0086(8) 0.0011(8)
C14 0.0112(10) 0.0184(11) 0.0152(10) -0.0010(8) 0.0032(8) -0.0025(8)
Cr1 0.00966(19) 0.0108(2) 0.01170(19) -0.00060(11) 0.00414(14) -0.00006(12)
O1 0.0178(8) 0.0161(8) 0.0304(9) -0.0044(7) 0.0043(7) 0.0036(6)

loop_
_atom_type_symbol
_atom_type_description
_atom_type_scat_dispersion_real
_atom_type_scat_dispersion_imag
_atom_type_scat_source
C C 0.0033 0.0016 'International Tables Vol C Tables 4.2.6.8 and 6.1.1.4'
H H 0.0000 0.0000 'International Tables Vol C Tables 4.2.6.8 and 6.1.1.4'
O O 0.0106 0.0060 'International Tables Vol C Tables 4.2.6.8 and 6.1.1.4'
Cr Cr 0.3209 0.6236 'International Tables Vol C Tables 4.2.6.8 and 6.1.1.4'

loop_
_geom_angle_atom_site_label_1
_geom_angle_atom_site_label_2
_geom_angle_atom_site_label_3
_geom_angle
C2 C1 C5 107.93(18)
C2 C1 Cr1 73.02(12)
C5 C1 Cr1 69.58(11)
C2 C1 H1 126.0
C5 C1 H1 126.0
Cr1 C1 H1 123.0
C1 C2 C3 108.50(18)
C1 C2 Cr1 68.96(11)
C3 C2 Cr1 70.83(11)
C1 C2 H2 125.7
C3 C2 H2 125.7
Cr1 C2 H2 126.0
C4 C3 C2 108.45(18)
C4 C3 Cr1 69.02(11)
C2 C3 Cr1 71.03(11)
C4 C3 H3 125.8
C2 C3 H3 125.8
Cr1 C3 H3 125.8
C3 C4 C5 107.96(18)
C3 C4 Cr1 73.00(12)
C5 C4 Cr1 69.57(11)
C3 C4 H4 126.0
C5 C4 H4 126.0
Cr1 C4 H4 123.0
C1 C5 C4 107.13(17)
C1 C5 C6 122.99(17)
C4 C5 C6 123.25(17)
C1 C5 Cr1 70.84(11)
C4 C5 Cr1 70.70(11)
C6 C5 Cr1 100.61(12)
C12 C6 C13 109.95(16)
C12 C6 C5 113.24(16)
C13 C6 C5 112.80(16)
C12 C6 C7 112.59(16)
C13 C6 C7 112.90(16)
C5 C6 C7 94.71(15)
C11 C7 C8 107.02(17)
C11 C7 C6 122.76(17)
C8 C7 C6 123.22(17)
C11 C7 Cr1 70.47(10)
C8 C7 Cr1 70.50(11)
C6 C7 Cr1 100.48(12)
C9 C8 C7 107.78(18)
C9 C8 Cr1 72.80(11)
C7 C8 Cr1 69.74(11)
C9 C8 H8 126.1
C7 C8 H8 126.1
Cr1 C8 H8 123.0
C8 C9 C10 108.45(18)
C8 C9 Cr1 68.93(11)
C10 C9 Cr1 70.87(11)
C8 C9 H9 125.8
C10 C9 H9 125.8
Cr1 C9 H9 126.0
C11 C10 C9 108.49(18)
C11 C10 Cr1 68.99(11)
C9 C10 Cr1 70.85(11)
C11 C10 H10 125.8
C9 C10 H10 125.8
Cr1 C10 H10 126.0
C10 C11 C7 108.22(17)
C10 C11 Cr1 72.99(11)
C7 C11 Cr1 69.80(10)
C10 C11 H11 125.9
C7 C11 H11 125.9
Cr1 C11 H11 123.0
C6 C12 H12A 109.5
C6 C12 H12B 109.5
H12A C12 H12B 109.5
C6 C12 H12C 109.5
H12A C12 H12C 109.5
H12B C12 H12C 109.5
C6 C13 H13A 109.5
C6 C13 H13B 109.5
H13A C13 H13B 109.5
C6 C13 H13C 109.5
H13A C13 H13C 109.5
H13B C13 H13C 109.5
O1 C14 Cr1 179.40(19)
C14 Cr1 C5 146.14(8)
C14 Cr1 C7 149.63(8)
C5 Cr1 C7 64.19(7)
C14 Cr1 C11 120.32(8)
C5 Cr1 C11 88.13(8)
C7 Cr1 C11 39.73(7)
C14 Cr1 C8 119.01(8)
C5 Cr1 C8 87.93(8)
C7 Cr1 C8 39.76(7)
C11 Cr1 C8 66.10(8)
C14 Cr1 C4 117.38(8)
C5 Cr1 C4 39.72(7)
C7 Cr1 C4 88.36(8)
C11 Cr1 C4 88.05(8)
C8 Cr1 C4 123.55(8)
C14 Cr1 C1 116.53(8)
C5 Cr1 C1 39.58(8)
C7 Cr1 C1 87.68(8)
C11 Cr1 C1 123.15(8)
C8 Cr1 C1 86.99(8)
C4 Cr1 C1 65.88(8)
C14 Cr1 C9 86.12(8)
C5 Cr1 C9 125.15(8)
C7 Cr1 C9 64.96(8)
C11 Cr1 C9 64.51(8)
C8 Cr1 C9 38.27(8)
C4 Cr1 C9 151.08(8)
C1 Cr1 C9 120.64(8)
C14 Cr1 C10 86.91(8)
C5 Cr1 C10 125.12(8)
C7 Cr1 C10 64.89(8)
C11 Cr1 C10 38.02(8)
C8 Cr1 C10 64.70(8)
C4 Cr1 C10 121.37(8)
C1 Cr1 C10 150.21(8)
C9 Cr1 C10 38.28(7)
C14 Cr1 C3 83.61(8)
C5 Cr1 C3 64.78(8)
C7 Cr1 C3 125.22(8)
C11 Cr1 C3 121.52(8)
C8 Cr1 C3 150.12(8)
C4 Cr1 C3 37.98(8)
C1 Cr1 C3 64.41(8)
C9 Cr1 C3 169.72(8)
C10 Cr1 C3 140.87(8)
C14 Cr1 C2 83.17(8)
C5 Cr1 C2 64.67(8)
C7 Cr1 C2 124.72(8)
C11 Cr1 C2 150.71(8)
C8 Cr1 C2 120.24(8)
C4 Cr1 C2 64.31(8)
C1 Cr1 C2 38.01(8)
C9 Cr1 C2 139.90(8)
C10 Cr1 C2 170.08(8)
C3 Cr1 C2 38.14(8)

loop_
_geom_bond_atom_site_label_1
_geom_bond_atom_site_label_2
_geom_bond_distance
C1 C2 1.408(3)
C1 C5 1.440(3)
C1 Cr1 2.134(2)
C1 H1 0.9500
C2 C3 1.428(3)
C2 Cr1 2.187(2)
C2 H2 0.9500
C3 C4 1.406(3)
C3 Cr1 2.184(2)
C3 H3 0.9500
C4 C5 1.444(3)
C4 Cr1 2.132(2)
C4 H4 0.9500
C5 C6 1.530(3)
C5 Cr1 2.1172(19)
C6 C12 1.520(3)
C6 C13 1.527(3)
C6 C7 1.531(3)
C7 C11 1.443(3)
C7 C8 1.445(3)
C7 Cr1 2.1196(19)
C8 C9 1.413(3)
C8 Cr1 2.130(2)
C8 H8 0.9500
C9 C10 1.430(3)
C9 Cr1 2.180(2)
C9 H9 0.9500
C10 C11 1.405(3)
C10 Cr1 2.180(2)
C10 H10 0.9500
C11 Cr1 2.1285(19)
C11 H11 0.9500
C12 H12A 0.9800
C12 H12B 0.9800
C12 H12C 0.9800
C13 H13A 0.9800
C13 H13B 0.9800
C13 H13C 0.9800
C14 O1 1.159(3)
C14 Cr1 1.876(2)
